data_4506600
loop_
_publ_author_name
'Shi, Peng-fei'
'Chen, Zhi'
'Xiong, Gang'
'Shen, Bo'
'Sun, Jing-Zhe'
'Cheng, Peng'
'Zhao, Bin'

_publ_section_title
;
 Structures, Luminescence, and Magnetic Properties of Several
 Three-Dimensional Lanthanide--Organic Frameworks Comprising
 4-Carboxyphenoxy Acetic Acid
;
_journal_issue 11
_journal_name_full 'Crystal Growth &amp; Design'
_journal_page_first 5203
_journal_paper_doi 10.1021/cg300277m
_journal_volume 12
_journal_year 2012
_chemical_formula_sum 'C10 H8 Eu O8'
_chemical_formula_weight 408.12
_chemical_name_systematic
; 
 ? 
;
_space_group_IT_number 14
_symmetry_cell_setting monoclinic
_symmetry_space_group_name_Hall '-P 2ybc'
_symmetry_space_group_name_H-M 'P 1 21/c 1'
_atom_sites_solution_hydrogens constr
_atom_sites_solution_primary direct
_atom_sites_solution_secondary difmap
_audit_creation_method SHELXL-97
_cell_angle_alpha 90.00
_cell_angle_beta 95.764(5)
_cell_angle_gamma 90.00
_cell_formula_units_Z 4
_cell_length_a 7.4137(3)
_cell_length_b 7.1036(3)
_cell_length_c 23.6243(11)
_cell_measurement_temperature 293(2)
_cell_volume 1237.86(9)
_computing_structure_refinement 'SHELXL-97 (Sheldrick, 1997)'
_computing_structure_solution 'SHELXS-97 (Sheldrick, 1990)'
_diffrn_ambient_temperature 293(2)
_diffrn_measured_fraction_theta_full 0.984
_diffrn_measured_fraction_theta_max 0.984
_diffrn_measurement_device_type 'SuperNova, Single source at offset), Eos'
_diffrn_measurement_method '\w scans'
_diffrn_radiation_monochromator graphite
_diffrn_radiation_source 'fine-focus sealed tube'
_diffrn_radiation_type MoK\a
_diffrn_radiation_wavelength 0.71073
_diffrn_reflns_av_R_equivalents 0.0344
_diffrn_reflns_av_sigmaI/netI 0.0236
_diffrn_reflns_limit_h_max 8
_diffrn_reflns_limit_h_min -8
_diffrn_reflns_limit_k_max 8
_diffrn_reflns_limit_k_min -8
_diffrn_reflns_limit_l_max 28
_diffrn_reflns_limit_l_min -28
_diffrn_reflns_number 10203
_diffrn_reflns_theta_full 25.01
_diffrn_reflns_theta_max 25.01
_diffrn_reflns_theta_min 2.76
_exptl_absorpt_coefficient_mu 5.099
_exptl_absorpt_correction_T_max 0.9042
_exptl_absorpt_correction_T_min 0.8208
_exptl_absorpt_correction_type multi-scan
_exptl_crystal_density_diffrn 2.190
_exptl_crystal_density_method 'not measured'
_exptl_crystal_F_000 780
_exptl_crystal_size_max 0.10
_exptl_crystal_size_mid 0.10
_exptl_crystal_size_min 0.01
_refine_diff_density_max 4.101
_refine_diff_density_min -3.005
_refine_diff_density_rms 0.339
_refine_ls_extinction_method none
_refine_ls_goodness_of_fit_ref 1.123
_refine_ls_hydrogen_treatment none
_refine_ls_matrix_type full
_refine_ls_number_parameters 169
_refine_ls_number_reflns 2152
_refine_ls_number_restraints 83
_refine_ls_restrained_S_all 1.102
_refine_ls_R_factor_all 0.0671
_refine_ls_R_factor_gt 0.0661
_refine_ls_shift/su_max 0.015
_refine_ls_shift/su_mean 0.001
_refine_ls_structure_factor_coef Fsqd
_refine_ls_weighting_details 'calc w=1/[\s^2^(Fo^2^)+(0.0000P)^2^+160.0000P] where P=(Fo^2^+2Fc^2^)/3'
_refine_ls_weighting_scheme calc
_refine_ls_wR_factor_gt 0.1812
_refine_ls_wR_factor_ref 0.1817
_reflns_number_gt 2103
_reflns_number_total 2152
_reflns_threshold_expression >2sigma(I)
_cod_data_source_file cg300277m_si_002.cif
_cod_data_source_block 1a
_cod_original_sg_symbol_H-M P21/c
_cod_database_code 4506600

loop_
_symmetry_equiv_pos_as_xyz
'x, y, z'
'-x, y+1/2, -z+1/2'
'-x, -y, -z'
'x, -y-1/2, z-1/2'

loop_
_atom_site_label
_atom_site_type_symbol
_atom_site_fract_x
_atom_site_fract_y
_atom_site_fract_z
_atom_site_U_iso_or_equiv
_atom_site_adp_type
_atom_site_occupancy
_atom_site_symmetry_multiplicity
_atom_site_calc_flag
_atom_site_refinement_flags
Eu1 Eu 0.77381(10) 0.32525(11) 0.99245(3) 0.0076(3) Uani 1 1 d D
C1 C 0.396(2) 0.423(2) 0.9012(6) 0.0092(13) Uani 1 1 d U
C2 C 0.336(2) 0.412(2) 0.8390(7) 0.0100(15) Uani 1 1 d U
C3 C 0.196(3) 0.522(3) 0.8140(8) 0.025(4) Uani 1 1 d .
H3 H 0.1358 0.6035 0.8364 0.030 Uiso 1 1 calc R
C4 C 0.142(3) 0.512(3) 0.7552(8) 0.024(4) Uani 1 1 d .
H4 H 0.0494 0.5889 0.7389 0.029 Uiso 1 1 calc R
C5 C 0.228(3) 0.389(3) 0.7221(7) 0.022(4) Uani 1 1 d .
C6 C 0.371(2) 0.281(2) 0.7450(8) 0.018(4) Uani 1 1 d .
H6 H 0.4292 0.1997 0.7219 0.022 Uiso 1 1 calc R
C7 C 0.428(2) 0.294(2) 0.8030(7) 0.0107(18) Uani 1 1 d U
H7 H 0.5282 0.2251 0.8181 0.013 Uiso 1 1 calc R
C8 C 0.208(2) 0.232(2) 0.6318(6) 0.010(3) Uani 1 1 d U
H8A H 0.2035 0.1140 0.6522 0.012 Uiso 1 1 calc R
H8B H 0.3301 0.2502 0.6213 0.012 Uiso 1 1 calc R
C9 C 0.073(2) 0.232(2) 0.5795(6) 0.007(3) Uani 1 1 d .
C10 C 0.5526(19) -0.061(2) 0.9798(6) 0.0059(19) Uani 1 1 d U
O1 O 0.5172(10) 0.2154(11) 1.0363(3) 0.009(2) Uani 1 1 d U
O3 O 0.9754(10) 0.2249(11) 0.9253(3) 0.011(2) Uani 1 1 d RD
H3A H 1.0304 0.1212 0.9321 0.016 Uiso 1 1 d RD
H3B H 0.9360 0.2307 0.8903 0.016 Uiso 1 1 d RD
O4 O 0.6950(13) 0.0117(15) 0.9646(4) 0.0062(18) Uani 1 1 d U
O5 O 0.5551(14) 0.3836(16) 0.9175(4) 0.0091(15) Uani 1 1 d U
O6 O 0.2766(14) 0.4617(16) 0.9341(4) 0.0091(15) Uani 1 1 d U
O7 O 0.1565(19) 0.385(2) 0.6659(5) 0.026(3) Uani 1 1 d .
O8 O 0.0930(14) 0.1006(16) 0.5434(4) 0.009(2) Uani 1 1 d U
O2 O -0.0579(14) 0.3463(17) 0.5719(5) 0.012(2) Uani 1 1 d .

loop_
_atom_site_aniso_label
_atom_site_aniso_U_11
_atom_site_aniso_U_22
_atom_site_aniso_U_33
_atom_site_aniso_U_23
_atom_site_aniso_U_13
_atom_site_aniso_U_12
Eu1 0.0053(4) 0.0102(4) 0.0073(4) -0.0016(4) 0.0005(3) -0.0023(4)
C1 0.0095(17) 0.0083(18) 0.0096(18) -0.0001(13) 0.0007(13) -0.0007(13)
C2 0.010(2) 0.009(2) 0.011(2) -0.001(2) 0.000(2) -0.001(2)
C3 0.024(10) 0.030(11) 0.020(9) -0.012(9) 0.002(8) 0.010(9)
C4 0.026(10) 0.016(10) 0.029(10) 0.007(8) -0.004(8) 0.014(8)
C5 0.026(10) 0.026(11) 0.013(8) -0.005(8) -0.006(7) 0.000(8)
C6 0.028(10) 0.005(9) 0.022(9) 0.003(7) 0.003(8) 0.005(7)
C7 0.011(3) 0.009(3) 0.012(3) -0.001(3) 0.000(3) 0.000(3)
C8 0.010(4) 0.010(4) 0.010(4) -0.0005(19) 0.001(2) -0.0003(19)
C9 0.014(8) 0.003(8) 0.005(7) 0.002(6) 0.003(6) 0.002(6)
C10 0.006(2) 0.006(2) 0.006(2) 0.0002(16) 0.0006(16) -0.0002(16)
O1 0.010(3) 0.009(3) 0.010(3) -0.0008(19) 0.0006(18) -0.0005(19)
O3 0.014(6) 0.007(6) 0.013(6) -0.002(4) 0.003(4) -0.002(4)
O4 0.006(2) 0.006(2) 0.007(2) 0.0003(15) 0.0007(15) -0.0006(15)
O5 0.0095(19) 0.008(2) 0.0095(19) 0.0002(15) 0.0009(15) -0.0001(15)
O6 0.0096(19) 0.008(2) 0.0095(19) -0.0004(15) 0.0011(15) -0.0007(15)
O7 0.036(8) 0.021(7) 0.018(6) 0.001(6) -0.008(6) 0.010(6)
O8 0.009(3) 0.009(3) 0.009(3) 0.0006(19) 0.0016(18) -0.0010(19)
O2 0.011(5) 0.011(6) 0.014(5) -0.002(5) 0.001(4) 0.004(5)

loop_
_atom_type_symbol
_atom_type_description
_atom_type_scat_dispersion_real
_atom_type_scat_dispersion_imag
_atom_type_scat_source
C C 0.0033 0.0016 'International Tables Vol C Tables 4.2.6.8 and 6.1.1.4'
H H 0.0000 0.0000 'International Tables Vol C Tables 4.2.6.8 and 6.1.1.4'
Eu Eu -0.1578 3.6682 'International Tables Vol C Tables 4.2.6.8 and 6.1.1.4'
O O 0.0106 0.0060 'International Tables Vol C Tables 4.2.6.8 and 6.1.1.4'

loop_
_geom_angle_atom_site_label_1
_geom_angle_atom_site_label_2
_geom_angle_atom_site_label_3
_geom_angle
_geom_angle_site_symmetry_1
_geom_angle_site_symmetry_3
O5 Eu1 O6 107.3(4) . 3_667
O5 Eu1 O4 79.8(4) . .
O6 Eu1 O4 138.7(4) 3_667 .
O5 Eu1 O8 82.2(4) . 2_656
O6 Eu1 O8 80.6(4) 3_667 2_656
O4 Eu1 O8 140.3(3) . 2_656
O5 Eu1 O1 82.1(3) . .
O6 Eu1 O1 72.5(3) 3_667 .
O4 Eu1 O1 68.2(3) . .
O8 Eu1 O1 143.0(3) 2_656 .
O5 Eu1 O3 89.0(3) . .
O6 Eu1 O3 146.4(3) 3_667 .
O4 Eu1 O3 72.0(3) . .
O8 Eu1 O3 72.6(3) 2_656 .
O1 Eu1 O3 140.2(4) . .
O5 Eu1 O2 158.7(4) . 4_666
O6 Eu1 O2 82.1(4) 3_667 4_666
O4 Eu1 O2 80.8(4) . 4_666
O8 Eu1 O2 118.6(4) 2_656 4_666
O1 Eu1 O2 82.7(3) . 4_666
O3 Eu1 O2 93.2(3) . 4_666
O5 Eu1 O8 148.6(4) . 4_666
O6 Eu1 O8 74.6(4) 3_667 4_666
O4 Eu1 O8 120.3(3) . 4_666
O8 Eu1 O8 66.9(4) 2_656 4_666
O1 Eu1 O8 126.4(3) . 4_666
O3 Eu1 O8 76.5(3) . 4_666
O2 Eu1 O8 51.7(4) 4_666 4_666
O5 Eu1 C9 174.4(4) . 4_666
O6 Eu1 C9 74.6(4) 3_667 4_666
O4 Eu1 C9 102.4(4) . 4_666
O8 Eu1 C9 93.0(4) 2_656 4_666
O1 Eu1 C9 103.5(4) . 4_666
O3 Eu1 C9 86.8(3) . 4_666
O2 Eu1 C9 25.7(4) 4_666 4_666
O8 Eu1 C9 26.3(4) 4_666 4_666
O5 Eu1 Eu1 117.1(3) . 3_767
O6 Eu1 Eu1 74.9(3) 3_667 3_767
O4 Eu1 Eu1 139.1(2) . 3_767
O8 Eu1 Eu1 35.1(3) 2_656 3_767
O1 Eu1 Eu1 145.99(18) . 3_767
O3 Eu1 Eu1 71.51(18) . 3_767
O2 Eu1 Eu1 83.6(3) 4_666 3_767
O8 Eu1 Eu1 31.8(2) 4_666 3_767
C9 Eu1 Eu1 57.9(3) 4_666 3_767
O5 C1 O6 124.1(14) . .
O5 C1 C2 118.4(14) . .
O6 C1 C2 117.4(13) . .
C3 C2 C7 117.5(15) . .
C3 C2 C1 122.0(15) . .
C7 C2 C1 120.5(14) . .
C2 C3 C4 121.4(17) . .
C2 C3 H3 119.3 . .
C4 C3 H3 119.3 . .
C5 C4 C3 119.5(17) . .
C5 C4 H4 120.3 . .
C3 C4 H4 120.3 . .
C6 C5 C4 120.9(17) . .
C6 C5 O7 125.1(17) . .
C4 C5 O7 114.0(17) . .
C5 C6 C7 119.8(16) . .
C5 C6 H6 120.1 . .
C7 C6 H6 120.1 . .
C6 C7 C2 120.7(15) . .
C6 C7 H7 119.6 . .
C2 C7 H7 119.6 . .
O7 C8 C9 105.7(13) . .
O7 C8 H8A 110.6 . .
C9 C8 H8A 110.6 . .
O7 C8 H8B 110.6 . .
C9 C8 H8B 110.6 . .
H8A C8 H8B 108.7 . .
O2 C9 O8 120.9(14) . .
O2 C9 C8 123.4(14) . .
O8 C9 C8 115.7(13) . .
O2 C9 Eu1 57.9(8) . 4_465
O8 C9 Eu1 63.8(8) . 4_465
C8 C9 Eu1 168.1(11) . 4_465
O1 C10 O4 127.2(13) 3_657 .
O1 C10 C10 117.1(16) 3_657 3_657
O4 C10 C10 115.6(17) . 3_657
C10 O1 Eu1 118.5(8) 3_657 .
Eu1 O3 H3A 116.9 . .
Eu1 O3 H3B 116.9 . .
H3A O3 H3B 109.8 . .
C10 O4 Eu1 119.7(9) . .
C1 O5 Eu1 148.5(10) . .
C1 O6 Eu1 139.8(10) . 3_667
C5 O7 C8 117.4(14) . .
C9 O8 Eu1 155.8(10) . 2_646
C9 O8 Eu1 90.0(9) . 4_465
Eu1 O8 Eu1 113.1(4) 2_646 4_465
C9 O2 Eu1 96.4(9) . 4_465

loop_
_geom_bond_atom_site_label_1
_geom_bond_atom_site_label_2
_geom_bond_distance
_geom_bond_site_symmetry_2
Eu1 O5 2.315(10) .
Eu1 O6 2.360(11) 3_667
Eu1 O4 2.379(11) .
Eu1 O8 2.385(11) 2_656
Eu1 O1 2.386(8) .
Eu1 O3 2.395(8) .
Eu1 O2 2.469(11) 4_666
Eu1 O8 2.598(11) 4_666
Eu1 C9 2.896(16) 4_666
Eu1 Eu1 4.1592(15) 3_767
C1 O5 1.237(19) .
C1 O6 1.266(19) .
C1 C2 1.49(2) .
C2 C3 1.38(2) .
C2 C7 1.42(2) .
C3 C4 1.41(3) .
C3 H3 0.9300 .
C4 C5 1.37(3) .
C4 H4 0.9300 .
C5 C6 1.37(3) .
C5 O7 1.38(2) .
C6 C7 1.40(2) .
C6 H6 0.9300 .
C7 H7 0.9300 .
C8 O7 1.43(2) .
C8 C9 1.51(2) .
C8 H8A 0.9700 .
C8 H8B 0.9700 .
C9 O2 1.265(19) .
C9 O8 1.281(19) .
C9 Eu1 2.896(15) 4_465
C10 O1 1.255(17) 3_657
C10 O4 1.259(18) .
C10 C10 1.56(3) 3_657
O1 C10 1.255(18) 3_657
O3 H3A 0.8495 .
O3 H3B 0.8490 .
O6 Eu1 2.360(11) 3_667
O8 Eu1 2.385(11) 2_646
O8 Eu1 2.598(10) 4_465
O2 Eu1 2.469(11) 4_465

loop_
_geom_torsion_atom_site_label_1
_geom_torsion_atom_site_label_2
_geom_torsion_atom_site_label_3
_geom_torsion_atom_site_label_4
_geom_torsion
_geom_torsion_site_symmetry_1
_geom_torsion_site_symmetry_4
O5 C1 C2 C3 -152.4(18) . .
O6 C1 C2 C3 31(2) . .
O5 C1 C2 C7 25(2) . .
O6 C1 C2 C7 -151.7(16) . .
C7 C2 C3 C4 2(3) . .
C1 C2 C3 C4 179.3(18) . .
C2 C3 C4 C5 1(3) . .
C3 C4 C5 C6 -3(3) . .
C3 C4 C5 O7 176.5(18) . .
C4 C5 C6 C7 1(3) . .
O7 C5 C6 C7 -178.4(18) . .
C5 C6 C7 C2 3(3) . .
C3 C2 C7 C6 -4(3) . .
C1 C2 C7 C6 178.7(15) . .
O7 C8 C9 O2 -2(2) . .
O7 C8 C9 O8 -178.5(13) . .
O7 C8 C9 Eu1 -94(5) . 4_465
O5 Eu1 O1 C10 73.6(9) . 3_657
O6 Eu1 O1 C10 -175.4(10) 3_667 3_657
O4 Eu1 O1 C10 -8.5(9) . 3_657
O8 Eu1 O1 C10 139.4(9) 2_656 3_657
O3 Eu1 O1 C10 -5.2(12) . 3_657
O2 Eu1 O1 C10 -91.4(9) 4_666 3_657
O8 Eu1 O1 C10 -120.9(9) 4_666 3_657
C9 Eu1 O1 C10 -106.6(9) 4_666 3_657
Eu1 Eu1 O1 C10 -158.3(8) 3_767 3_657
O1 C10 O4 Eu1 171.7(11) 3_657 .
C10 C10 O4 Eu1 -4(2) 3_657 .
O5 Eu1 O4 C10 -79.0(10) . .
O6 Eu1 O4 C10 25.6(13) 3_667 .
O8 Eu1 O4 C10 -143.4(10) 2_656 .
O1 Eu1 O4 C10 6.6(10) . .
O3 Eu1 O4 C10 -171.3(11) . .
O2 Eu1 O4 C10 92.3(10) 4_666 .
O8 Eu1 O4 C10 127.0(10) 4_666 .
C9 Eu1 O4 C10 106.3(10) 4_666 .
Eu1 Eu1 O4 C10 161.1(9) 3_767 .
O6 C1 O5 Eu1 5(3) . .
C2 C1 O5 Eu1 -170.9(13) . .
O6 Eu1 O5 C1 -40(2) 3_667 .
O4 Eu1 O5 C1 98(2) . .
O8 Eu1 O5 C1 -117(2) 2_656 .
O1 Eu1 O5 C1 29(2) . .
O3 Eu1 O5 C1 170(2) . .
O2 Eu1 O5 C1 74(2) 4_666 .
O8 Eu1 O5 C1 -128(2) 4_666 .
C9 Eu1 O5 C1 -148(4) 4_666 .
Eu1 Eu1 O5 C1 -121(2) 3_767 .
O5 C1 O6 Eu1 56(2) . 3_667
C2 C1 O6 Eu1 -127.7(14) . 3_667
C6 C5 O7 C8 14(3) . .
C4 C5 O7 C8 -165.8(17) . .
C9 C8 O7 C5 164.1(15) . .
O2 C9 O8 Eu1 -173.3(16) . 2_646
C8 C9 O8 Eu1 4(3) . 2_646
Eu1 C9 O8 Eu1 -163(2) 4_465 2_646
O2 C9 O8 Eu1 -10.3(15) . 4_465
C8 C9 O8 Eu1 166.8(12) . 4_465
O8 C9 O2 Eu1 10.9(15) . 4_465
C8 C9 O2 Eu1 -165.9(13) . 4_465
